data_4063040
loop_
_publ_author_name
'Thomas H. Holovics'
'Stephan F. Deplazes'
'Masaharu Toriyama'
'Douglas R. Powell'
'Gerald H. Lushington'
'Mikhail Barybin'

_publ_section_title
;
 Organometallic Isocyanocyclopentadienides:  A Combined Synthetic,
 Spectroscopic, Structural, Electrochemical, and Theoretical Investigation
;
_journal_name_full Organometallics
_journal_paper_doi 10.1021/om049842n
_journal_year 2004
_chemical_formula_moiety 'C54 H24 Cr Mn6 N6 O18'
_chemical_formula_sum 'C54 H24 Cr Mn6 N6 O18'
_chemical_formula_weight 1426.43
_space_group_IT_number 2
_symmetry_cell_setting triclinic
_symmetry_space_group_name_Hall '-P 1'
_symmetry_space_group_name_H-M 'P -1'
_cell_angle_alpha 94.215(4)
_cell_angle_beta 91.765(4)
_cell_angle_gamma 93.017(4)
_cell_formula_units_Z 2
_cell_length_a 12.422(3)
_cell_length_b 12.638(3)
_cell_length_c 16.810(3)
_cell_measurement_temperature 100(2)
_cell_volume 2626.6(10)
_diffrn_ambient_temperature 100(2)
_exptl_crystal_density_diffrn 1.804
_cod_database_code 4063040

loop_
_symmetry_equiv_pos_as_xyz
'x, y, z'
'-x, -y, -z'

loop_
_atom_site_label
_atom_site_type_symbol
_atom_site_fract_x
_atom_site_fract_y
_atom_site_fract_z
_atom_site_U_iso_or_equiv
_atom_site_adp_type
_atom_site_occupancy
_atom_site_symmetry_multiplicity
_atom_site_calc_flag
_atom_site_refinement_flags
_atom_site_disorder_assembly
_atom_site_disorder_group
Cr1 Cr 0.25276(3) 0.49006(3) 0.747428(19) 0.01309(10) Uani 1 1 d . . .
Mn1 Mn 0.02322(3) 0.09149(3) 0.81865(2) 0.01617(10) Uani 1 1 d . . .
Mn2 Mn 0.39037(3) 0.76589(3) 1.01159(2) 0.01860(10) Uani 1 1 d . . .
Mn3 Mn 0.67608(3) 0.36150(3) 0.62379(2) 0.01783(10) Uani 1 1 d . . .
Mn4 Mn 0.45706(3) 0.93716(3) 0.68341(2) 0.01926(10) Uani 1 1 d . . .
Mn5 Mn 0.09217(3) 0.22269(3) 0.47293(2) 0.01579(10) Uani 1 1 d . . .
Mn6 Mn -0.14872(3) 0.66276(3) 0.88322(2) 0.01696(10) Uani 1 1 d . . .
N1 N 0.21874(16) 0.25349(15) 0.78623(13) 0.0235(5) Uani 1 1 d . . .
N2 N 0.39242(17) 0.55158(16) 0.90054(12) 0.0233(5) Uani 1 1 d . . .
N3 N 0.44192(16) 0.44334(18) 0.63671(12) 0.0252(5) Uani 1 1 d . . .
N4 N 0.31001(17) 0.72613(16) 0.72177(12) 0.0243(5) Uani 1 1 d . . .
N5 N 0.10893(16) 0.42446(16) 0.59588(12) 0.0214(4) Uani 1 1 d . . .
N6 N 0.05420(16) 0.52803(15) 0.85215(11) 0.0193(4) Uani 1 1 d . . .
C1 C 0.23491(18) 0.34151(18) 0.77128(13) 0.0170(5) Uani 1 1 d . . .
C2 C 0.34224(18) 0.52507(17) 0.84108(14) 0.0168(5) Uani 1 1 d . . .
C3 C 0.37246(19) 0.45956(18) 0.68049(13) 0.0180(5) Uani 1 1 d . . .
C4 C 0.28169(18) 0.63563(18) 0.72854(13) 0.0173(5) Uani 1 1 d . . .
C5 C 0.16055(18) 0.45227(17) 0.65436(14) 0.0168(5) Uani 1 1 d . . .
C6 C 0.12873(19) 0.51650(17) 0.81160(13) 0.0159(5) Uani 1 1 d . . .
C11 C 0.18499(18) 0.14799(17) 0.79320(14) 0.0180(5) Uani 1 1 d . . .
C12 C 0.18686(19) 0.0957(2) 0.86474(15) 0.0246(5) Uani 1 1 d . . .
H12 H 0.2142 0.1269 0.9184 0.029 Uiso 1 1 calc R . .
C13 C 0.1475(2) -0.0111(2) 0.84517(17) 0.0316(7) Uani 1 1 d . . .
H13 H 0.1427 -0.0687 0.8829 0.038 Uiso 1 1 calc R . .
C14 C 0.1222(2) -0.0232(2) 0.76271(17) 0.0304(6) Uani 1 1 d . . .
H14 H 0.0957 -0.0908 0.7320 0.036 Uiso 1 1 calc R . .
C15 C 0.14318(19) 0.07586(18) 0.73004(15) 0.0218(5) Uani 1 1 d . . .
H15 H 0.1347 0.0906 0.6726 0.026 Uiso 1 1 calc R . .
C16 C -0.03005(19) 0.21533(19) 0.79364(14) 0.0205(5) Uani 1 1 d . . .
O16 O -0.06052(15) 0.29489(14) 0.77666(11) 0.0308(4) Uani 1 1 d . . .
C17 C -0.0346(2) 0.10095(18) 0.91568(15) 0.0212(5) Uani 1 1 d . . .
O17 O -0.07014(16) 0.10728(14) 0.97732(10) 0.0316(4) Uani 1 1 d . . .
C18 C -0.0950(2) 0.01485(19) 0.77741(14) 0.0240(5) Uani 1 1 d . . .
O18 O -0.16815(15) -0.03634(15) 0.75171(11) 0.0328(4) Uani 1 1 d . . .
C21 C 0.45007(18) 0.62236(18) 0.95462(13) 0.0180(5) Uani 1 1 d . . .
C22 C 0.45562(19) 0.61731(18) 1.03855(14) 0.0200(5) Uani 1 1 d . . .
H22 H 0.4199 0.5613 1.0693 0.024 Uiso 1 1 calc R . .
C23 C 0.5258(2) 0.7038(2) 1.07061(16) 0.0243(5) Uani 1 1 d . . .
H23 H 0.5483 0.7191 1.1281 0.029 Uiso 1 1 calc R . .
C24 C 0.56199(19) 0.7609(2) 1.00703(16) 0.0260(6) Uani 1 1 d . . .
H24 H 0.6143 0.8242 1.0119 0.031 Uiso 1 1 calc R . .
C25 C 0.51440(19) 0.71279(19) 0.93455(15) 0.0238(5) Uani 1 1 d . . .
H25 H 0.5277 0.7349 0.8796 0.029 Uiso 1 1 calc R . .
C26 C 0.2704(2) 0.74668(18) 0.94802(15) 0.0219(5) Uani 1 1 d . . .
O26 O 0.19730(14) 0.73768(14) 0.90456(11) 0.0282(4) Uani 1 1 d . . .
C27 C 0.3166(2) 0.7884(2) 1.10069(16) 0.0320(6) Uani 1 1 d . . .
O27 O 0.27008(19) 0.8047(2) 1.15787(12) 0.0538(7) Uani 1 1 d . . .
C28 C 0.3886(2) 0.9039(2) 0.99465(15) 0.0238(5) Uani 1 1 d . . .
O28 O 0.38152(15) 0.99116(14) 0.98200(12) 0.0350(5) Uani 1 1 d . . .
C31 C 0.52377(19) 0.4177(2) 0.58678(14) 0.0200(5) Uani 1 1 d . . .
C32 C 0.60883(19) 0.4895(2) 0.56592(14) 0.0234(5) Uani 1 1 d . . .
H32 H 0.6186 0.5669 0.5833 0.028 Uiso 1 1 calc R . .
C33 C 0.6731(2) 0.4313(2) 0.51151(14) 0.0289(6) Uani 1 1 d . . .
H33 H 0.7373 0.4607 0.4843 0.035 Uiso 1 1 calc R . .
C34 C 0.6289(2) 0.3267(2) 0.50048(15) 0.0330(6) Uani 1 1 d . . .
H34 H 0.6571 0.2689 0.4643 0.040 Uiso 1 1 calc R . .
C35 C 0.5366(2) 0.3164(2) 0.54718(14) 0.0256(6) Uani 1 1 d . . .
H35 H 0.4875 0.2514 0.5494 0.031 Uiso 1 1 calc R . .
C36 C 0.6322(2) 0.37087(19) 0.72464(15) 0.0238(5) Uani 1 1 d . . .
O36 O 0.60199(17) 0.37891(15) 0.78804(10) 0.0352(5) Uani 1 1 d . . .
C37 C 0.8027(2) 0.4294(2) 0.65553(14) 0.0225(5) Uani 1 1 d . . .
O37 O 0.88116(15) 0.47714(15) 0.67580(11) 0.0309(4) Uani 1 1 d . . .
C38 C 0.7243(2) 0.2304(2) 0.63523(15) 0.0264(6) Uani 1 1 d . . .
O38 O 0.75191(17) 0.14726(15) 0.64245(13) 0.0400(5) Uani 1 1 d . . .
C41 C 0.39969(19) 0.79691(18) 0.74108(14) 0.0208(5) Uani 1 1 d . . .
C42 C 0.4013(2) 0.88857(19) 0.79488(14) 0.0225(5) Uani 1 1 d . . .
H42 H 0.3388 0.9163 0.8245 0.027 Uiso 1 1 calc R . .
C43 C 0.5115(2) 0.9289(2) 0.80370(14) 0.0259(6) Uani 1 1 d . . .
H43 H 0.5391 0.9906 0.8406 0.031 Uiso 1 1 calc R . .
C44 C 0.5744(2) 0.8658(2) 0.75401(16) 0.0273(6) Uani 1 1 d . . .
H44 H 0.6544 0.8747 0.7495 0.033 Uiso 1 1 calc R . .
C45 C 0.5051(2) 0.7831(2) 0.71333(16) 0.0264(6) Uani 1 1 d . . .
H45 H 0.5276 0.7244 0.6753 0.032 Uiso 1 1 calc R . .
C46 C 0.3358(2) 0.9359(2) 0.62273(15) 0.0261(6) Uani 1 1 d . . .
O46 O 0.25640(16) 0.93483(16) 0.58526(11) 0.0356(5) Uani 1 1 d . . .
C47 C 0.4590(2) 1.0803(2) 0.70114(15) 0.0265(6) Uani 1 1 d . . .
O47 O 0.45947(17) 1.17008(15) 0.71534(13) 0.0401(5) Uani 1 1 d . . .
C48 C 0.5423(2) 0.9425(2) 0.59894(16) 0.0310(6) Uani 1 1 d . . .
O48 O 0.59726(18) 0.94304(19) 0.54551(13) 0.0498(6) Uani 1 1 d . . .
C51 C 0.04251(18) 0.35762(18) 0.54481(13) 0.0171(5) Uani 1 1 d . . .
C52 C 0.01745(19) 0.37057(19) 0.46380(14) 0.0209(5) Uani 1 1 d . . .
H52 H 0.0442 0.4307 0.4328 0.025 Uiso 1 1 calc R . .
C53 C -0.0568(2) 0.2864(2) 0.43533(15) 0.0254(6) Uani 1 1 d . . .
H53 H -0.0915 0.2762 0.3806 0.030 Uiso 1 1 calc R . .
C54 C -0.0760(2) 0.2214(2) 0.49906(15) 0.0252(5) Uani 1 1 d . . .
H54 H -0.1263 0.1568 0.4966 0.030 Uiso 1 1 calc R . .
C55 C -0.01497(19) 0.26368(19) 0.56704(14) 0.0205(5) Uani 1 1 d . . .
H55 H -0.0152 0.2360 0.6212 0.025 Uiso 1 1 calc R . .
C56 C 0.2051(2) 0.20378(19) 0.53938(14) 0.0220(5) Uani 1 1 d . . .
O56 O 0.27655(15) 0.19628(15) 0.58293(11) 0.0315(4) Uani 1 1 d . . .
C57 C 0.1832(2) 0.25081(19) 0.39547(15) 0.0229(5) Uani 1 1 d . . .
O57 O 0.24385(15) 0.27022(15) 0.34788(11) 0.0317(4) Uani 1 1 d . . .
C58 C 0.0756(2) 0.08486(19) 0.43727(14) 0.0233(5) Uani 1 1 d . . .
O58 O 0.06102(16) -0.00236(14) 0.41396(11) 0.0354(5) Uani 1 1 d . . .
C61 C -0.02685(19) 0.55152(18) 0.90285(14) 0.0175(5) Uani 1 1 d . . .
C62 C -0.13079(19) 0.49774(18) 0.90120(14) 0.0199(5) Uani 1 1 d . . .
H62 H -0.1571 0.4355 0.8643 0.024 Uiso 1 1 calc R . .
C63 C -0.1876(2) 0.54596(19) 0.96551(14) 0.0231(5) Uani 1 1 d . . .
H63 H -0.2619 0.5236 0.9812 0.028 Uiso 1 1 calc R . .
C64 C -0.1204(2) 0.62776(19) 1.00474(14) 0.0225(5) Uani 1 1 d . . .
H64 H -0.1394 0.6734 1.0529 0.027 Uiso 1 1 calc R . .
C65 C -0.0205(2) 0.63347(19) 0.96633(14) 0.0202(5) Uani 1 1 d . . .
H65 H 0.0436 0.6823 0.9826 0.024 Uiso 1 1 calc R . .
C66 C -0.0715(2) 0.71033(19) 0.80291(14) 0.0224(5) Uani 1 1 d . . .
O66 O -0.01789(15) 0.73913(15) 0.75370(10) 0.0305(4) Uani 1 1 d . . .
C67 C -0.2693(2) 0.63497(19) 0.82117(15) 0.0226(5) Uani 1 1 d . . .
O67 O -0.34668(15) 0.61355(15) 0.78306(11) 0.0302(4) Uani 1 1 d . . .
C68 C -0.1853(2) 0.79563(19) 0.91161(14) 0.0225(5) Uani 1 1 d . . .
O68 O -0.20804(17) 0.88069(14) 0.92998(11) 0.0347(5) Uani 1 1 d . . .

loop_
_atom_site_aniso_label
_atom_site_aniso_U_11
_atom_site_aniso_U_22
_atom_site_aniso_U_33
_atom_site_aniso_U_23
_atom_site_aniso_U_13
_atom_site_aniso_U_12
Cr1 0.01055(19) 0.01488(19) 0.0134(2) -0.00102(14) 0.00230(15) -0.00127(14)
Mn1 0.0165(2) 0.01490(18) 0.01741(19) 0.00212(13) 0.00435(14) 0.00056(14)
Mn2 0.0144(2) 0.02051(19) 0.0211(2) 0.00077(15) 0.00287(15) 0.00286(14)
Mn3 0.0151(2) 0.0234(2) 0.01571(19) 0.00372(14) 0.00355(15) 0.00291(15)
Mn4 0.0185(2) 0.0201(2) 0.0192(2) 0.00353(15) 0.00183(15) -0.00307(15)
Mn5 0.0162(2) 0.01796(19) 0.01297(18) -0.00038(14) 0.00162(14) 0.00041(14)
Mn6 0.0175(2) 0.01788(19) 0.01629(19) 0.00273(14) 0.00553(15) 0.00318(14)
N1 0.0170(11) 0.0182(11) 0.0351(12) 0.0016(9) 0.0042(9) -0.0014(8)
N2 0.0232(11) 0.0269(11) 0.0196(11) -0.0024(9) -0.0031(9) 0.0084(9)
N3 0.0170(11) 0.0410(13) 0.0185(10) 0.0034(9) 0.0025(9) 0.0065(9)
N4 0.0257(12) 0.0226(11) 0.0250(11) 0.0074(9) 0.0012(9) -0.0043(9)
N5 0.0175(11) 0.0231(11) 0.0227(11) -0.0045(8) -0.0015(9) 0.0030(8)
N6 0.0194(11) 0.0204(10) 0.0185(10) 0.0025(8) 0.0043(8) 0.0012(8)
C1 0.0119(11) 0.0214(12) 0.0174(11) -0.0029(9) 0.0024(9) 0.0016(9)
C2 0.0154(12) 0.0171(11) 0.0186(12) 0.0030(9) 0.0055(10) 0.0039(9)
C3 0.0155(12) 0.0218(12) 0.0158(11) -0.0011(9) -0.0017(9) -0.0021(9)
C4 0.0152(12) 0.0229(12) 0.0139(11) 0.0012(9) 0.0000(9) 0.0022(9)
C5 0.0146(12) 0.0172(11) 0.0186(12) 0.0001(9) 0.0047(10) 0.0012(9)
C6 0.0191(12) 0.0115(10) 0.0167(11) -0.0006(8) -0.0002(10) -0.0011(9)
C11 0.0135(11) 0.0156(11) 0.0254(12) 0.0028(9) 0.0044(9) 0.0018(9)
C12 0.0149(12) 0.0366(14) 0.0237(13) 0.0068(11) 0.0009(10) 0.0088(10)
C13 0.0241(14) 0.0265(14) 0.0486(18) 0.0200(12) 0.0159(12) 0.0117(11)
C14 0.0287(15) 0.0177(12) 0.0451(17) -0.0031(11) 0.0195(12) 0.0004(10)
C15 0.0208(13) 0.0212(12) 0.0230(12) -0.0010(10) 0.0070(10) -0.0011(10)
C16 0.0165(12) 0.0258(13) 0.0188(12) -0.0007(10) 0.0019(9) -0.0009(10)
O16 0.0353(11) 0.0224(9) 0.0358(11) 0.0054(8) -0.0007(8) 0.0082(8)
C17 0.0206(13) 0.0178(12) 0.0255(13) 0.0031(10) 0.0025(10) 0.0012(9)
O17 0.0391(12) 0.0323(10) 0.0237(10) -0.0010(8) 0.0120(8) 0.0028(8)
C18 0.0286(15) 0.0218(12) 0.0221(13) 0.0029(10) 0.0058(11) 0.0014(11)
O18 0.0270(11) 0.0349(11) 0.0345(11) -0.0008(8) 0.0014(8) -0.0121(9)
C21 0.0146(12) 0.0223(12) 0.0174(11) -0.0005(9) -0.0001(9) 0.0052(9)
C22 0.0215(13) 0.0199(12) 0.0187(12) 0.0003(9) -0.0013(10) 0.0038(10)
C23 0.0184(13) 0.0276(13) 0.0262(13) -0.0040(10) -0.0054(10) 0.0054(10)
C24 0.0128(12) 0.0238(13) 0.0412(15) -0.0008(11) 0.0037(11) 0.0026(10)
C25 0.0198(13) 0.0263(13) 0.0274(13) 0.0064(10) 0.0100(10) 0.0089(10)
C26 0.0181(13) 0.0156(12) 0.0318(14) -0.0015(10) 0.0048(11) 0.0001(9)
O26 0.0179(10) 0.0265(10) 0.0391(11) -0.0043(8) -0.0033(8) 0.0020(7)
C27 0.0272(15) 0.0426(16) 0.0285(14) 0.0088(12) 0.0046(12) 0.0139(12)
O27 0.0484(14) 0.0881(18) 0.0307(11) 0.0136(12) 0.0175(10) 0.0360(13)
C28 0.0183(13) 0.0252(14) 0.0273(13) -0.0004(10) 0.0000(10) 0.0004(10)
O28 0.0300(11) 0.0229(10) 0.0519(13) 0.0012(9) -0.0030(9) 0.0037(8)
C31 0.0142(12) 0.0332(13) 0.0134(11) 0.0040(10) 0.0018(9) 0.0040(10)
C32 0.0189(13) 0.0296(13) 0.0231(13) 0.0114(10) -0.0003(10) 0.0016(10)
C33 0.0201(13) 0.0516(17) 0.0177(12) 0.0148(12) 0.0058(10) 0.0082(12)
C34 0.0297(15) 0.0535(18) 0.0157(13) -0.0055(12) 0.0019(11) 0.0117(13)
C35 0.0210(13) 0.0349(14) 0.0200(12) -0.0027(10) -0.0037(10) 0.0018(11)
C36 0.0260(14) 0.0243(13) 0.0215(13) 0.0049(10) -0.0001(11) 0.0015(10)
O36 0.0489(13) 0.0392(11) 0.0187(10) 0.0046(8) 0.0109(9) 0.0035(9)
C37 0.0223(14) 0.0271(13) 0.0195(12) 0.0088(10) 0.0036(10) 0.0045(11)
O37 0.0251(10) 0.0359(10) 0.0323(10) 0.0105(8) -0.0017(8) -0.0036(8)
C38 0.0201(13) 0.0323(15) 0.0274(14) 0.0034(11) 0.0057(11) 0.0006(11)
O38 0.0441(13) 0.0255(11) 0.0523(13) 0.0070(9) 0.0110(10) 0.0102(9)
C41 0.0211(13) 0.0207(12) 0.0212(12) 0.0080(9) 0.0006(10) -0.0026(10)
C42 0.0243(13) 0.0239(12) 0.0201(12) 0.0061(10) 0.0047(10) 0.0011(10)
C43 0.0321(15) 0.0250(13) 0.0201(12) 0.0066(10) -0.0058(11) -0.0059(11)
C44 0.0148(12) 0.0329(14) 0.0353(15) 0.0123(12) -0.0025(11) 0.0004(10)
C45 0.0261(14) 0.0242(13) 0.0305(14) 0.0082(11) 0.0028(11) 0.0063(11)
C46 0.0308(15) 0.0227(13) 0.0244(13) -0.0003(10) 0.0030(12) -0.0013(11)
O46 0.0314(12) 0.0400(12) 0.0339(11) -0.0003(9) -0.0101(9) -0.0021(9)
C47 0.0246(14) 0.0266(14) 0.0278(14) 0.0044(11) -0.0027(11) -0.0038(11)
O47 0.0462(13) 0.0225(10) 0.0500(13) 0.0018(9) -0.0088(10) -0.0041(9)
C48 0.0317(15) 0.0351(15) 0.0270(14) 0.0063(12) 0.0068(12) 0.0005(12)
O48 0.0479(14) 0.0652(15) 0.0391(12) 0.0119(11) 0.0220(11) 0.0058(11)
C51 0.0140(11) 0.0193(11) 0.0176(11) -0.0016(9) 0.0010(9) 0.0017(9)
C52 0.0213(13) 0.0238(12) 0.0187(12) 0.0038(10) 0.0018(10) 0.0074(10)
C53 0.0194(13) 0.0356(15) 0.0198(12) -0.0066(10) -0.0057(10) 0.0063(11)
C54 0.0153(12) 0.0289(13) 0.0300(14) -0.0058(11) 0.0025(10) -0.0016(10)
C55 0.0179(12) 0.0245(12) 0.0193(12) 0.0022(10) 0.0057(10) 0.0007(10)
C56 0.0253(14) 0.0213(12) 0.0201(12) 0.0000(10) 0.0088(11) 0.0053(10)
O56 0.0247(10) 0.0445(12) 0.0260(10) 0.0040(8) -0.0035(8) 0.0096(9)
C57 0.0229(13) 0.0234(12) 0.0222(12) 0.0019(10) -0.0012(10) 0.0012(10)
O57 0.0306(11) 0.0377(11) 0.0280(10) 0.0067(8) 0.0120(8) 0.0001(8)
C58 0.0245(14) 0.0248(13) 0.0203(12) 0.0001(10) 0.0077(10) -0.0026(10)
O58 0.0455(13) 0.0233(10) 0.0369(11) -0.0035(8) 0.0149(9) -0.0025(8)
C61 0.0165(12) 0.0179(11) 0.0191(11) 0.0042(9) 0.0062(9) 0.0036(9)
C62 0.0195(13) 0.0187(12) 0.0222(12) 0.0055(9) 0.0031(10) 0.0005(9)
C63 0.0215(13) 0.0259(13) 0.0240(13) 0.0107(10) 0.0090(10) 0.0047(10)
C64 0.0285(14) 0.0270(13) 0.0134(11) 0.0039(10) 0.0073(10) 0.0082(10)
C65 0.0225(13) 0.0232(12) 0.0153(11) 0.0019(9) 0.0010(10) 0.0026(10)
C66 0.0213(13) 0.0239(12) 0.0227(12) 0.0041(10) -0.0006(10) 0.0044(10)
O66 0.0305(10) 0.0377(11) 0.0251(9) 0.0132(8) 0.0088(8) 0.0011(8)
C67 0.0227(14) 0.0225(12) 0.0239(13) 0.0045(10) 0.0094(11) 0.0063(10)
O67 0.0227(10) 0.0348(11) 0.0337(10) 0.0072(8) -0.0022(8) 0.0024(8)
C68 0.0250(14) 0.0240(13) 0.0189(12) 0.0030(10) 0.0057(10) 0.0001(10)
O68 0.0496(13) 0.0238(10) 0.0321(10) 0.0021(8) 0.0124(9) 0.0080(9)

loop_
_geom_bond_atom_site_label_1
_geom_bond_atom_site_label_2
_geom_bond_distance
_geom_bond_site_symmetry_2
_geom_bond_publ_flag
Cr1 C4 1.907(2) . ?
Cr1 C2 1.910(2) . ?
Cr1 C5 1.926(2) . ?
Cr1 C3 1.930(2) . ?
Cr1 C6 1.937(2) . ?
Cr1 C1 1.951(2) . ?
Mn1 C17 1.801(2) . ?
Mn1 C16 1.804(3) . ?
Mn1 C18 1.807(3) . ?
Mn1 C13 2.125(3) . ?
Mn1 C14 2.135(2) . ?
Mn1 C15 2.145(2) . ?
Mn1 C12 2.150(3) . ?
Mn1 C11 2.163(2) . ?
Mn2 C28 1.788(3) . ?
Mn2 C27 1.793(3) . ?
Mn2 C26 1.802(3) . ?
Mn2 C24 2.140(2) . ?
Mn2 C23 2.141(3) . ?
Mn2 C25 2.146(2) . ?
Mn2 C22 2.157(2) . ?
Mn2 C21 2.165(2) . ?
Mn3 C36 1.794(2) . ?
Mn3 C37 1.798(3) . ?
Mn3 C38 1.812(3) . ?
Mn3 C32 2.141(2) . ?
Mn3 C33 2.141(2) . ?
Mn3 C34 2.144(3) . ?
Mn3 C31 2.146(2) . ?
Mn3 C35 2.154(3) . ?
Mn4 C46 1.792(3) . ?
Mn4 C48 1.800(3) . ?
Mn4 C47 1.810(3) . ?
Mn4 C43 2.124(2) . ?
Mn4 C44 2.130(3) . ?
Mn4 C42 2.138(2) . ?
Mn4 C45 2.156(2) . ?
Mn4 C41 2.180(2) . ?
Mn5 C57 1.794(2) . ?
Mn5 C58 1.799(3) . ?
Mn5 C56 1.803(3) . ?
Mn5 C52 2.143(2) . ?
Mn5 C51 2.145(2) . ?
Mn5 C54 2.147(2) . ?
Mn5 C55 2.150(2) . ?
Mn5 C53 2.152(3) . ?
Mn6 C68 1.797(3) . ?
Mn6 C66 1.801(2) . ?
Mn6 C67 1.803(3) . ?
Mn6 C63 2.143(2) . ?
Mn6 C64 2.144(2) . ?
Mn6 C65 2.151(2) . ?
Mn6 C62 2.151(2) . ?
Mn6 C61 2.154(2) . ?
N1 C1 1.167(3) . ?
N1 C11 1.391(3) . ?
N2 C2 1.179(3) . ?
N2 C21 1.383(3) . ?
N3 C3 1.168(3) . ?
N3 C31 1.375(3) . ?
N4 C4 1.193(3) . ?
N4 C41 1.406(3) . ?
N5 C5 1.178(3) . ?
N5 C51 1.381(3) . ?
N6 C6 1.175(3) . ?
N6 C61 1.369(3) . ?
C11 C12 1.414(3) . ?
C11 C15 1.415(3) . ?
C12 C13 1.423(4) . ?
C12 H12 1.0000 . ?
C13 C14 1.407(4) . ?
C13 H13 1.0000 . ?
C14 C15 1.419(3) . ?
C14 H14 1.0000 . ?
C15 H15 1.0000 . ?
C16 O16 1.145(3) . ?
C17 O17 1.138(3) . ?
C18 O18 1.142(3) . ?
C21 C22 1.417(3) . ?
C21 C25 1.427(3) . ?
C22 C23 1.425(3) . ?
C22 H22 1.0000 . ?
C23 C24 1.405(4) . ?
C23 H23 1.0000 . ?
C24 C25 1.419(4) . ?
C24 H24 1.0000 . ?
C25 H25 1.0000 . ?
C26 O26 1.143(3) . ?
C27 O27 1.148(3) . ?
C28 O28 1.146(3) . ?
C31 C35 1.419(4) . ?
C31 C32 1.425(3) . ?
C32 C33 1.422(4) . ?
C32 H32 1.0000 . ?
C33 C34 1.402(4) . ?
C33 H33 1.0000 . ?
C34 C35 1.415(4) . ?
C34 H34 1.0000 . ?
C35 H35 1.0000 . ?
C36 O36 1.140(3) . ?
C37 O37 1.148(3) . ?
C38 O38 1.136(3) . ?
C41 C42 1.415(3) . ?
C41 C45 1.418(3) . ?
C42 C43 1.434(3) . ?
C42 H42 1.0000 . ?
C43 C44 1.397(4) . ?
C43 H43 1.0000 . ?
C44 C45 1.438(4) . ?
C44 H44 1.0000 . ?
C45 H45 1.0000 . ?
C46 O46 1.153(3) . ?
C47 O47 1.142(3) . ?
C48 O48 1.145(3) . ?
C51 C52 1.411(3) . ?
C51 C55 1.432(3) . ?
C52 C53 1.416(4) . ?
C52 H52 1.0000 . ?
C53 C54 1.415(4) . ?
C53 H53 1.0000 . ?
C54 C55 1.407(4) . ?
C54 H54 1.0000 . ?
C55 H55 1.0000 . ?
C56 O56 1.146(3) . ?
C57 O57 1.147(3) . ?
C58 O58 1.146(3) . ?
C61 C62 1.426(3) . ?
C61 C65 1.429(3) . ?
C62 C63 1.426(3) . ?
C62 H62 1.0000 . ?
C63 C64 1.405(4) . ?
C63 H63 1.0000 . ?
C64 C65 1.418(3) . ?
C64 H64 1.0000 . ?
C65 H65 1.0000 . ?
C66 O66 1.146(3) . ?
C67 O67 1.148(3) . ?
C68 O68 1.149(3) . ?
